data_1560810
loop_
_publ_author_name
'Devarapalli, Ramesh'
'Indukuri, Anjaneyaraju'
'Bollineni, Manjunath'
'Mondal, Amit'
'Reddy, C. Malla'
'Chennuru, Ramanaiah'

_publ_section_title
;
 Investigation of Poor Solubility of a Salt-Cocrystal Hydrate: A Case
 Study of the Common-Ion Effect in Betrixaban, an Anticoagulant Drug.
;
_journal_issue 3
_journal_name_full 'Molecular pharmaceutics'
_journal_page_first 1138
_journal_page_last 1149
_journal_paper_doi 10.1021/acs.molpharmaceut.0c01045
_journal_volume 18
_journal_year 2021
_chemical_formula_moiety 'C23 H23 Cl N5 O3, C4 H3 O4'
_chemical_formula_sum 'C27 H26 Cl N5 O7'
_chemical_formula_weight 567.98
_space_group_crystal_system triclinic
_space_group_IT_number 2
_space_group_name_Hall '-P 1'
_space_group_name_H-M_alt 'P -1'
_atom_sites_solution_hydrogens mixed
_atom_sites_solution_primary dual
_audit_creation_date 2020-03-29
_audit_creation_method
;
Olex2 1.3
(compiled 2020.02.04 svn.rd84adfe8 for OlexSys, GUI svn.r6032)
;
_cell_angle_alpha 73.184(2)
_cell_angle_beta 75.634(2)
_cell_angle_gamma 89.646(2)
_cell_formula_units_Z 4
_cell_length_a 10.2717(3)
_cell_length_b 14.0080(4)
_cell_length_c 19.5347(5)
_cell_measurement_reflns_used 20025
_cell_measurement_temperature 100
_cell_measurement_theta_max 66.1790
_cell_measurement_theta_min 2.4260
_cell_volume 2599.91(13)
_computing_cell_refinement 'CrysAlisPro 1.171.38.43 (Rigaku OD, 2015)'
_computing_data_collection 'CrysAlisPro 1.171.38.43 (Rigaku OD, 2015)'
_computing_data_reduction 'CrysAlisPro 1.171.38.43 (Rigaku OD, 2015)'
_computing_molecular_graphics 'Olex2 1.3 (Dolomanov et al., 2009)'
_computing_publication_material 'Olex2 1.3 (Dolomanov et al., 2009)'
_computing_structure_refinement 'SHELXL 2018/3 (Sheldrick, 2015)'
_computing_structure_solution 'SHELXT 2014/4 (Sheldrick, 2014)'
_diffrn_ambient_temperature 100
_diffrn_measured_fraction_theta_full 0.995
_diffrn_measured_fraction_theta_max 0.995
_diffrn_measurement_device_type 'SuperNova, Dual, Cu at zero, Eos'
_diffrn_measurement_method '\w scans'
_diffrn_radiation_type CuK\a
_diffrn_radiation_wavelength 1.54184
_diffrn_reflns_av_R_equivalents 0.0335
_diffrn_reflns_av_unetI/netI 0.0301
_diffrn_reflns_Laue_measured_fraction_full 0.995
_diffrn_reflns_Laue_measured_fraction_max 0.995
_diffrn_reflns_limit_h_max 12
_diffrn_reflns_limit_h_min -12
_diffrn_reflns_limit_k_max 16
_diffrn_reflns_limit_k_min -16
_diffrn_reflns_limit_l_max 23
_diffrn_reflns_limit_l_min -22
_diffrn_reflns_number 36169
_diffrn_reflns_point_group_measured_fraction_full 0.995
_diffrn_reflns_point_group_measured_fraction_max 0.995
_diffrn_reflns_theta_full 66.286
_diffrn_reflns_theta_max 66.286
_diffrn_reflns_theta_min 3.304
_diffrn_source 'micro-focus sealed X-ray tube'
_exptl_absorpt_coefficient_mu 1.797
_exptl_absorpt_correction_T_max 1.00000
_exptl_absorpt_correction_T_min 0.94054
_exptl_absorpt_correction_type multi-scan
_exptl_absorpt_process_details
;
CrysAlisPro 1.171.38.43 (Rigaku Oxford Diffraction, 2015)
Empirical absorption correction using spherical harmonics,
 implemented in SCALE3 ABSPACK scaling algorithm.
;
_exptl_crystal_colour colourless
_exptl_crystal_colour_primary colourless
_exptl_crystal_density_diffrn 1.451
_exptl_crystal_description block
_exptl_crystal_F_000 1184
_exptl_crystal_size_max 0.34
_exptl_crystal_size_mid 0.22
_exptl_crystal_size_min 0.1
_refine_diff_density_max 0.326
_refine_diff_density_min -0.284
_refine_diff_density_rms 0.046
_refine_ls_extinction_method none
_refine_ls_goodness_of_fit_ref 1.034
_refine_ls_hydrogen_treatment mixed
_refine_ls_matrix_type full
_refine_ls_number_parameters 749
_refine_ls_number_reflns 9089
_refine_ls_number_restraints 0
_refine_ls_restrained_S_all 1.034
_refine_ls_R_factor_all 0.0347
_refine_ls_R_factor_gt 0.0311
_refine_ls_shift/su_max 0.002
_refine_ls_shift/su_mean 0.000
_refine_ls_structure_factor_coef Fsqd
_refine_ls_weighting_details 'w=1/[\s^2^(Fo^2^)+(0.0412P)^2^+0.7570P] where P=(Fo^2^+2Fc^2^)/3'
_refine_ls_weighting_scheme calc
_refine_ls_wR_factor_gt 0.0787
_refine_ls_wR_factor_ref 0.0816
_reflns_Friedel_coverage 0.000
_reflns_number_gt 8287
_reflns_number_total 9089
_reflns_threshold_expression 'I > 2\s(I)'
_cod_data_source_file mp0c01045_si_002.cif
_cod_data_source_block bm_salt
_cod_original_cell_volume 2599.92(13)
_cod_database_code 1560810
_shelx_shelxl_version_number 2018/3
_shelx_space_group_comment
;
The symmetry employed for this shelxl refinement is uniquely defined
by the following loop, which should always be used as a source of
symmetry information in preference to the above space-group names.
They are only intended as comments.
;
_shelx_estimated_absorpt_t_max 0.841
_shelx_estimated_absorpt_t_min 0.580
_olex2_refinement_description
;
1. Fixed Uiso
 At 1.2 times of:
  All C(H) groups, All N(H) groups
 At 1.5 times of:
  All C(H,H,H) groups, All O(H) groups
2.a Aromatic/amide H refined with riding coordinates:
 N2A(H2A), C2A(H2Aa), C3A(H3Aa), C4A(H4A), C8A(H8A), C10A(H10A), C11A(H11A),
 C16A(H16A), C17A(H17A), C19A(H19A), C20A(H20A), N2B(H2B), N3B(H3B), C2B(H2Ba),
 C3B(H3Ba), C4B(H4B), C8B(H8B), C10B(H10B), C11B(H11B), C16B(H16B), C17B(H17B),
 C19B(H19B), C20B(H20B), C25A(H25A), C26A(H26A), C25B(H25B), C26B(H26B)
2.b Idealised Me refined as rotating group:
 C13A(H13a,H13b,H13c), C22A(H22a,H22b,H22c), C23A(H23a,H23b,H23c), C13B(H13d,
 H13e,H13f), C22B(H22d,H22e,H22f), C23B(H23d,H23e,H23f)
2.c Idealised tetrahedral OH refined as rotating group:
 O5A(H5A), O5B(H5B)
;
_olex2_submission_special_instructions 'No special instructions were received'

loop_
_space_group_symop_operation_xyz
'x, y, z'
'-x, -y, -z'

loop_
_atom_site_label
_atom_site_type_symbol
_atom_site_fract_x
_atom_site_fract_y
_atom_site_fract_z
_atom_site_U_iso_or_equiv
_atom_site_adp_type
_atom_site_occupancy
_atom_site_site_symmetry_order
_atom_site_calc_flag
_atom_site_refinement_flags_posn
_atom_site_refinement_flags_adp
_atom_site_refinement_flags_occupancy
_atom_site_disorder_assembly
_atom_site_disorder_group
Cl1A Cl -0.63017(3) 1.48064(2) 0.72714(2) 0.02139(8) Uani 1 1 d . . . . .
O1A O -0.35772(10) 1.10363(7) 0.61080(5) 0.01901(19) Uani 1 1 d . . . . .
O2A O -0.28129(10) 1.18611(7) 0.28925(5) 0.0220(2) Uani 1 1 d . . . . .
O3A O -0.37479(9) 0.77479(7) 0.56778(5) 0.01738(19) Uani 1 1 d . . . . .
N1A N -0.51383(11) 1.37366(8) 0.55587(6) 0.0166(2) Uani 1 1 d . . . . .
N2A N -0.46427(11) 1.21965(8) 0.54012(6) 0.0157(2) Uani 1 1 d . . . . .
H2A H -0.486813 1.238282 0.497805 0.019 Uiso 1 1 calc R U . . .
N3A N -0.34394(11) 0.93251(8) 0.57531(6) 0.0148(2) Uani 1 1 d . . . . .
H3A H -0.3460(18) 0.9638(14) 0.6054(10) 0.022(4) Uiso 1 1 d . . . . .
N4A N -0.57129(12) 0.61183(9) 0.95179(7) 0.0191(2) Uani 1 1 d . . . . .
H4AA H -0.600(2) 0.5859(16) 0.9989(13) 0.037(5) Uiso 1 1 d . . . . .
H4AB H -0.623(2) 0.6055(14) 0.9250(11) 0.028(5) Uiso 1 1 d . . . . .
N5A N -0.37573(11) 0.68292(8) 0.95987(6) 0.0168(2) Uani 1 1 d . . . . .
C1A C -0.58563(12) 1.39803(10) 0.67488(7) 0.0163(2) Uani 1 1 d . . . . .
C2A C -0.55198(13) 1.43383(10) 0.59852(7) 0.0175(3) Uani 1 1 d . . . . .
H2AA H -0.555988 1.503143 0.575550 0.021 Uiso 1 1 calc R U . . .
C3A C -0.58461(13) 1.29692(10) 0.70979(7) 0.0169(3) Uani 1 1 d . . . . .
H3AA H -0.610171 1.271250 0.762241 0.020 Uiso 1 1 calc R U . . .
C4A C -0.54529(13) 1.23408(9) 0.66616(7) 0.0162(2) Uani 1 1 d . . . . .
H4A H -0.543716 1.164137 0.687807 0.019 Uiso 1 1 calc R U . . .
C5A C -0.50817(12) 1.27665(9) 0.58964(7) 0.0144(2) Uani 1 1 d . . . . .
C6A C -0.39043(12) 1.13879(9) 0.55232(7) 0.0148(2) Uani 1 1 d . . . . .
C7A C -0.34958(12) 1.09521(9) 0.48888(7) 0.0143(2) Uani 1 1 d . . . . .
C8A C -0.32988(12) 1.15671(10) 0.41669(7) 0.0155(2) Uani 1 1 d . . . . .
H8A H -0.339369 1.226426 0.407845 0.019 Uiso 1 1 calc R U . . .
C9A C -0.29644(12) 1.11772(10) 0.35706(7) 0.0168(3) Uani 1 1 d . . . . .
C10A C -0.27966(13) 1.01601(10) 0.36989(7) 0.0177(3) Uani 1 1 d . . . . .
H10A H -0.258549 0.988764 0.329529 0.021 Uiso 1 1 calc R U . . .
C11A C -0.29370(12) 0.95400(10) 0.44166(7) 0.0160(2) Uani 1 1 d . . . . .
H11A H -0.279155 0.885022 0.449738 0.019 Uiso 1 1 calc R U . . .
C12A C -0.32881(12) 0.99194(9) 0.50171(7) 0.0148(2) Uani 1 1 d . . . . .
C13A C -0.25540(16) 1.15022(12) 0.22628(8) 0.0271(3) Uani 1 1 d . . . . .
H13A H -0.254030 1.205836 0.181960 0.041 Uiso 1 1 calc R U . . .
H13B H -0.326384 1.099308 0.233179 0.041 Uiso 1 1 calc R U . . .
H13C H -0.167991 1.120838 0.220380 0.041 Uiso 1 1 calc R U . . .
C14A C -0.36664(12) 0.83208(9) 0.60384(7) 0.0138(2) Uani 1 1 d . . . . .
C15A C -0.38377(12) 0.79260(9) 0.68631(7) 0.0143(2) Uani 1 1 d . . . . .
C16A C -0.40697(13) 0.68928(10) 0.71809(7) 0.0161(2) Uani 1 1 d . . . . .
H16A H -0.410073 0.647966 0.687507 0.019 Uiso 1 1 calc R U . . .
C17A C -0.42556(13) 0.64600(9) 0.79345(7) 0.0172(3) Uani 1 1 d . . . . .
H17A H -0.441881 0.575602 0.814356 0.021 Uiso 1 1 calc R U . . .
C18A C -0.42021(12) 0.70625(10) 0.83857(7) 0.0152(2) Uani 1 1 d . . . . .
C19A C -0.39654(13) 0.80958(10) 0.80719(7) 0.0175(3) Uani 1 1 d . . . . .
H19A H -0.392227 0.850800 0.837674 0.021 Uiso 1 1 calc R U . . .
C20A C -0.37929(13) 0.85241(9) 0.73184(7) 0.0170(3) Uani 1 1 d . . . . .
H20A H -0.364330 0.922902 0.711040 0.020 Uiso 1 1 calc R U . . .
C21A C -0.45479(13) 0.66352(9) 0.92065(7) 0.0157(2) Uani 1 1 d . . . . .
C22A C -0.41975(14) 0.65705(11) 1.04065(7) 0.0220(3) Uani 1 1 d . . . . .
H22A H -0.518117 0.656812 1.056254 0.033 Uiso 1 1 calc R U . . .
H22B H -0.378946 0.706442 1.057248 0.033 Uiso 1 1 calc R U . . .
H22C H -0.391665 0.590580 1.062515 0.033 Uiso 1 1 calc R U . . .
C23A C -0.23388(13) 0.71874(10) 0.92805(7) 0.0198(3) Uani 1 1 d . . . . .
H23A H -0.209312 0.725069 0.875067 0.030 Uiso 1 1 calc R U . . .
H23B H -0.177639 0.671071 0.952795 0.030 Uiso 1 1 calc R U . . .
H23C H -0.219683 0.784082 0.934974 0.030 Uiso 1 1 calc R U . . .
Cl1B Cl -0.08639(3) 1.97504(2) 0.72293(2) 0.02480(9) Uani 1 1 d . . . . .
O1B O 0.16629(10) 1.59722(7) 0.60248(5) 0.01861(19) Uani 1 1 d . . . . .
O2B O 0.26413(9) 1.67755(7) 0.28105(5) 0.01789(19) Uani 1 1 d . . . . .
O3B O 0.10573(9) 1.26866(6) 0.56545(5) 0.01664(18) Uani 1 1 d . . . . .
N1B N 0.00124(11) 1.86814(8) 0.55105(6) 0.0174(2) Uani 1 1 d . . . . .
N2B N 0.06376(11) 1.71792(8) 0.53275(6) 0.0150(2) Uani 1 1 d . . . . .
H2B H 0.043269 1.739314 0.489957 0.018 Uiso 1 1 calc R U . . .
N3B N 0.14883(11) 1.42599(8) 0.57109(6) 0.0139(2) Uani 1 1 d . . . . .
H3B H 0.154869 1.458470 0.602712 0.017 Uiso 1 1 calc R U . . .
N4B N 0.12869(12) 1.11384(9) 0.93966(7) 0.0195(2) Uani 1 1 d . . . . .
H4BA H 0.201(2) 1.1089(14) 0.9068(11) 0.028(5) Uiso 1 1 d . . . . .
H4BB H 0.1252(19) 1.0858(14) 0.9881(12) 0.029(5) Uiso 1 1 d . . . . .
N5B N -0.07945(11) 1.17884(8) 0.96441(6) 0.0159(2) Uani 1 1 d . . . . .
C1B C -0.04813(13) 1.89348(10) 0.66976(7) 0.0171(3) Uani 1 1 d . . . . .
C2B C -0.03375(13) 1.92770(10) 0.59435(8) 0.0184(3) Uani 1 1 d . . . . .
H2BA H -0.049103 1.995365 0.572564 0.022 Uiso 1 1 calc R U . . .
C3B C -0.03164(13) 1.79449(10) 0.70308(7) 0.0192(3) Uani 1 1 d . . . . .
H3BA H -0.044215 1.769704 0.755134 0.023 Uiso 1 1 calc R U . . .
C4B C 0.00353(13) 1.73232(10) 0.65902(7) 0.0178(3) Uani 1 1 d . . . . .
H4B H 0.014646 1.663530 0.679939 0.021 Uiso 1 1 calc R U . . .
C5B C 0.02222(12) 1.77342(9) 0.58305(7) 0.0143(2) Uani 1 1 d . . . . .
C6B C 0.13274(12) 1.63418(9) 0.54457(7) 0.0140(2) Uani 1 1 d . . . . .
C7B C 0.16723(12) 1.58953(9) 0.48178(7) 0.0131(2) Uani 1 1 d . . . . .
C8B C 0.19779(12) 1.65096(9) 0.40902(7) 0.0138(2) Uani 1 1 d . . . . .
H8B H 0.194817 1.721327 0.399222 0.017 Uiso 1 1 calc R U . . .
C9B C 0.23275(12) 1.61014(10) 0.35037(7) 0.0149(2) Uani 1 1 d . . . . .
C10B C 0.23552(13) 1.50709(10) 0.36495(7) 0.0166(3) Uani 1 1 d . . . . .
H10B H 0.256363 1.478912 0.325079 0.020 Uiso 1 1 calc R U . . .
C11B C 0.20805(12) 1.44487(9) 0.43741(7) 0.0154(2) Uani 1 1 d . . . . .
H11B H 0.212097 1.374647 0.446620 0.019 Uiso 1 1 calc R U . . .
C12B C 0.17464(12) 1.48474(9) 0.49659(7) 0.0139(2) Uani 1 1 d . . . . .
C13B C 0.31185(15) 1.63822(11) 0.22045(7) 0.0220(3) Uani 1 1 d . . . . .
H13D H 0.340908 1.693405 0.174516 0.033 Uiso 1 1 calc R U . . .
H13E H 0.239321 1.596307 0.216824 0.033 Uiso 1 1 calc R U . . .
H13F H 0.388117 1.597918 0.228340 0.033 Uiso 1 1 calc R U . . .
C14B C 0.11603(12) 1.32656(9) 0.60084(7) 0.0132(2) Uani 1 1 d . . . . .
C15B C 0.09197(12) 1.28850(9) 0.68366(7) 0.0134(2) Uani 1 1 d . . . . .
C16B C 0.09347(12) 1.18553(9) 0.71466(7) 0.0146(2) Uani 1 1 d . . . . .
H16B H 0.108963 1.143659 0.683319 0.018 Uiso 1 1 calc R U . . .
C17B C 0.07281(12) 1.14330(9) 0.79018(7) 0.0154(2) Uani 1 1 d . . . . .
H17B H 0.076160 1.073225 0.810358 0.018 Uiso 1 1 calc R U . . .
C18B C 0.04707(12) 1.20424(10) 0.83646(7) 0.0144(2) Uani 1 1 d . . . . .
C19B C 0.04495(13) 1.30730(10) 0.80609(7) 0.0166(3) Uani 1 1 d . . . . .
H19B H 0.027747 1.348953 0.837578 0.020 Uiso 1 1 calc R U . . .
C20B C 0.06780(13) 1.34924(9) 0.73025(7) 0.0164(3) Uani 1 1 d . . . . .
H20B H 0.067005 1.419529 0.709921 0.020 Uiso 1 1 calc R U . . .
C21B C 0.02935(13) 1.16205(9) 0.91782(7) 0.0151(2) Uani 1 1 d . . . . .
C22B C -0.20463(13) 1.20861(10) 0.94345(7) 0.0180(3) Uani 1 1 d . . . . .
H22D H -0.191454 1.217776 0.890458 0.027 Uiso 1 1 calc R U . . .
H22E H -0.229185 1.271514 0.954096 0.027 Uiso 1 1 calc R U . . .
H22F H -0.276904 1.156445 0.971807 0.027 Uiso 1 1 calc R U . . .
C23B C -0.09235(14) 1.15399(11) 1.04398(7) 0.0225(3) Uani 1 1 d . . . . .
H23D H -0.148239 1.091306 1.069579 0.034 Uiso 1 1 calc R U . . .
H23E H -0.134626 1.207763 1.062392 0.034 Uiso 1 1 calc R U . . .
H23F H -0.002837 1.146264 1.053277 0.034 Uiso 1 1 calc R U . . .
O4A O -0.73233(11) 0.58079(9) 0.86337(6) 0.0313(2) Uani 1 1 d . . . . .
O5A O -0.88004(10) 0.45482(8) 0.93506(6) 0.0256(2) Uani 1 1 d . . . . .
H5A H -0.962900 0.441238 0.942654 0.038 Uiso 1 1 calc R U . . .
O6A O -1.11877(10) 0.41833(7) 0.95447(5) 0.0215(2) Uani 1 1 d . . . . .
O7A O -1.28168(9) 0.48292(7) 0.90258(5) 0.0219(2) Uani 1 1 d . . . . .
C24A C -0.84174(14) 0.53415(11) 0.87922(8) 0.0214(3) Uani 1 1 d . . . . .
C25A C -0.93170(14) 0.57229(10) 0.82881(7) 0.0194(3) Uani 1 1 d . . . . .
H25A H -0.889146 0.619518 0.782745 0.023 Uiso 1 1 calc R U . . .
C26A C -1.06270(14) 0.54982(10) 0.83896(7) 0.0187(3) Uani 1 1 d . . . . .
H26A H -1.098976 0.583999 0.799026 0.022 Uiso 1 1 calc R U . . .
C27A C -1.16164(13) 0.47925(9) 0.90335(7) 0.0166(3) Uani 1 1 d . . . . .
O4B O -0.15474(10) 0.98697(7) 0.91783(5) 0.0220(2) Uani 1 1 d . . . . .
O5B O -0.36595(10) 0.92232(7) 0.95421(5) 0.0217(2) Uani 1 1 d . . . . .
H5B H -0.438623 0.937083 0.942656 0.033 Uiso 1 1 calc R U . . .
O6B O -0.57310(10) 0.96015(7) 0.91792(5) 0.0240(2) Uani 1 1 d . . . . .
O7B O -0.64372(10) 1.08053(9) 0.83644(6) 0.0295(2) Uani 1 1 d . . . . .
C24B C -0.27073(13) 0.98614(9) 0.91015(7) 0.0165(3) Uani 1 1 d . . . . .
C25B C -0.29732(13) 1.06366(9) 0.84450(7) 0.0168(3) Uani 1 1 d . . . . .
H25B H -0.220024 1.104174 0.811997 0.020 Uiso 1 1 calc R U . . .
C26B C -0.41170(13) 1.08472(10) 0.82452(7) 0.0179(3) Uani 1 1 d . . . . .
H26B H -0.402558 1.136708 0.779472 0.021 Uiso 1 1 calc R U . . .
C27B C -0.55264(13) 1.03932(10) 0.86193(7) 0.0190(3) Uani 1 1 d . . . . .

loop_
_atom_site_aniso_label
_atom_site_aniso_U_11
_atom_site_aniso_U_22
_atom_site_aniso_U_33
_atom_site_aniso_U_23
_atom_site_aniso_U_13
_atom_site_aniso_U_12
Cl1A 0.02265(16) 0.02084(16) 0.02387(16) -0.01281(12) -0.00446(12) 0.00246(12)
O1A 0.0266(5) 0.0169(4) 0.0157(4) -0.0050(4) -0.0094(4) 0.0040(4)
O2A 0.0274(5) 0.0241(5) 0.0114(4) -0.0028(4) -0.0024(4) 0.0039(4)
O3A 0.0217(5) 0.0151(4) 0.0159(4) -0.0053(3) -0.0050(4) 0.0016(3)
N1A 0.0178(5) 0.0155(5) 0.0154(5) -0.0031(4) -0.0044(4) 0.0012(4)
N2A 0.0200(5) 0.0156(5) 0.0121(5) -0.0039(4) -0.0055(4) 0.0020(4)
N3A 0.0172(5) 0.0140(5) 0.0124(5) -0.0042(4) -0.0018(4) -0.0006(4)
N4A 0.0179(6) 0.0233(6) 0.0131(6) -0.0027(4) -0.0016(5) -0.0037(4)
N5A 0.0180(5) 0.0176(5) 0.0134(5) -0.0040(4) -0.0024(4) -0.0015(4)
C1A 0.0131(6) 0.0181(6) 0.0200(6) -0.0090(5) -0.0045(5) 0.0012(5)
C2A 0.0175(6) 0.0133(6) 0.0209(6) -0.0037(5) -0.0052(5) 0.0013(5)
C3A 0.0157(6) 0.0200(6) 0.0134(6) -0.0038(5) -0.0022(5) -0.0016(5)
C4A 0.0173(6) 0.0140(6) 0.0159(6) -0.0027(5) -0.0040(5) -0.0006(5)
C5A 0.0125(6) 0.0151(6) 0.0156(6) -0.0038(5) -0.0043(5) -0.0005(5)
C6A 0.0144(6) 0.0130(6) 0.0153(6) -0.0027(5) -0.0022(5) -0.0034(5)
C7A 0.0117(6) 0.0159(6) 0.0146(6) -0.0045(5) -0.0023(5) -0.0009(4)
C8A 0.0125(6) 0.0158(6) 0.0164(6) -0.0029(5) -0.0027(5) 0.0000(5)
C9A 0.0121(6) 0.0223(6) 0.0129(6) -0.0027(5) -0.0009(5) -0.0009(5)
C10A 0.0145(6) 0.0217(6) 0.0161(6) -0.0081(5) 0.0001(5) -0.0002(5)
C11A 0.0134(6) 0.0162(6) 0.0165(6) -0.0048(5) -0.0002(5) -0.0010(5)
C12A 0.0104(5) 0.0161(6) 0.0158(6) -0.0030(5) -0.0016(5) -0.0018(4)
C13A 0.0340(8) 0.0338(8) 0.0120(6) -0.0071(6) -0.0031(6) 0.0066(6)
C14A 0.0099(5) 0.0148(6) 0.0155(6) -0.0040(5) -0.0015(4) 0.0015(4)
C15A 0.0103(5) 0.0161(6) 0.0146(6) -0.0038(5) -0.0008(5) 0.0004(4)
C16A 0.0172(6) 0.0151(6) 0.0162(6) -0.0063(5) -0.0027(5) 0.0002(5)
C17A 0.0180(6) 0.0133(6) 0.0184(6) -0.0032(5) -0.0030(5) -0.0010(5)
C18A 0.0126(6) 0.0172(6) 0.0142(6) -0.0034(5) -0.0018(5) -0.0001(5)
C19A 0.0210(6) 0.0159(6) 0.0164(6) -0.0069(5) -0.0036(5) -0.0006(5)
C20A 0.0191(6) 0.0120(6) 0.0182(6) -0.0033(5) -0.0032(5) -0.0013(5)
C21A 0.0178(6) 0.0131(6) 0.0160(6) -0.0050(5) -0.0032(5) 0.0028(5)
C22A 0.0238(7) 0.0274(7) 0.0140(6) -0.0060(5) -0.0035(5) -0.0020(5)
C23A 0.0170(6) 0.0208(6) 0.0202(6) -0.0048(5) -0.0037(5) -0.0013(5)
Cl1B 0.02591(17) 0.02251(16) 0.02797(17) -0.01704(13) 0.00086(13) -0.00245(12)
O1B 0.0267(5) 0.0167(4) 0.0145(4) -0.0052(3) -0.0083(4) 0.0038(4)
O2B 0.0225(5) 0.0183(4) 0.0103(4) -0.0028(3) -0.0012(3) 0.0016(4)
O3B 0.0214(4) 0.0138(4) 0.0151(4) -0.0047(3) -0.0049(4) 0.0006(3)
N1B 0.0192(5) 0.0154(5) 0.0171(5) -0.0045(4) -0.0043(4) 0.0016(4)
N2B 0.0193(5) 0.0148(5) 0.0112(5) -0.0041(4) -0.0043(4) 0.0021(4)
N3B 0.0167(5) 0.0127(5) 0.0114(5) -0.0035(4) -0.0019(4) -0.0007(4)
N4B 0.0180(6) 0.0242(6) 0.0136(6) -0.0021(4) -0.0031(5) 0.0030(4)
N5B 0.0171(5) 0.0173(5) 0.0118(5) -0.0033(4) -0.0020(4) -0.0002(4)
C1B 0.0133(6) 0.0179(6) 0.0208(6) -0.0104(5) 0.0000(5) -0.0016(5)
C2B 0.0185(6) 0.0142(6) 0.0226(7) -0.0068(5) -0.0038(5) 0.0011(5)
C3B 0.0208(6) 0.0207(6) 0.0130(6) -0.0043(5) 0.0007(5) -0.0029(5)
C4B 0.0210(6) 0.0144(6) 0.0149(6) -0.0032(5) -0.0004(5) -0.0003(5)
C5B 0.0126(6) 0.0142(6) 0.0158(6) -0.0051(5) -0.0022(5) -0.0013(4)
C6B 0.0138(6) 0.0126(6) 0.0132(6) -0.0019(5) -0.0013(5) -0.0031(4)
C7B 0.0104(5) 0.0144(6) 0.0141(6) -0.0042(5) -0.0023(4) -0.0005(4)
C8B 0.0118(5) 0.0134(6) 0.0153(6) -0.0036(5) -0.0025(5) -0.0002(4)
C9B 0.0119(6) 0.0186(6) 0.0117(6) -0.0021(5) -0.0015(5) -0.0007(5)
C10B 0.0161(6) 0.0190(6) 0.0151(6) -0.0080(5) -0.0013(5) 0.0006(5)
C11B 0.0159(6) 0.0136(6) 0.0154(6) -0.0045(5) -0.0011(5) 0.0000(5)
C12B 0.0103(5) 0.0155(6) 0.0140(6) -0.0038(5) -0.0008(4) -0.0009(4)
C13B 0.0264(7) 0.0265(7) 0.0108(6) -0.0050(5) -0.0018(5) 0.0054(6)
C14B 0.0100(5) 0.0142(6) 0.0145(6) -0.0039(5) -0.0020(4) 0.0019(4)
C15B 0.0096(5) 0.0151(6) 0.0131(6) -0.0022(5) -0.0010(4) -0.0008(4)
C16B 0.0142(6) 0.0139(6) 0.0154(6) -0.0057(5) -0.0019(5) -0.0007(5)
C17B 0.0152(6) 0.0120(6) 0.0169(6) -0.0024(5) -0.0025(5) -0.0001(4)
C18B 0.0115(5) 0.0163(6) 0.0130(6) -0.0027(5) -0.0009(5) -0.0011(4)
C19B 0.0188(6) 0.0154(6) 0.0153(6) -0.0064(5) -0.0014(5) 0.0001(5)
C20B 0.0184(6) 0.0122(6) 0.0166(6) -0.0031(5) -0.0024(5) 0.0001(5)
C21B 0.0161(6) 0.0126(6) 0.0156(6) -0.0038(5) -0.0027(5) -0.0027(5)
C22B 0.0158(6) 0.0176(6) 0.0180(6) -0.0031(5) -0.0019(5) 0.0003(5)
C23B 0.0244(7) 0.0292(7) 0.0123(6) -0.0059(5) -0.0021(5) 0.0010(6)
O4A 0.0209(5) 0.0484(7) 0.0242(5) -0.0115(5) -0.0044(4) -0.0075(5)
O5A 0.0229(5) 0.0299(5) 0.0235(5) -0.0038(4) -0.0099(4) 0.0021(4)
O6A 0.0250(5) 0.0190(5) 0.0172(5) -0.0001(4) -0.0056(4) -0.0019(4)
O7A 0.0178(5) 0.0247(5) 0.0187(5) -0.0021(4) -0.0016(4) -0.0019(4)
C24A 0.0190(7) 0.0281(7) 0.0191(7) -0.0115(6) -0.0034(5) 0.0016(5)
C25A 0.0198(6) 0.0187(6) 0.0171(6) -0.0038(5) -0.0019(5) -0.0012(5)
C26A 0.0205(6) 0.0162(6) 0.0169(6) -0.0023(5) -0.0037(5) 0.0012(5)
C27A 0.0201(7) 0.0145(6) 0.0152(6) -0.0060(5) -0.0027(5) -0.0007(5)
O4B 0.0210(5) 0.0232(5) 0.0208(5) -0.0030(4) -0.0078(4) 0.0010(4)
O5B 0.0214(5) 0.0196(5) 0.0198(5) 0.0009(4) -0.0052(4) -0.0008(4)
O6B 0.0183(5) 0.0251(5) 0.0215(5) 0.0007(4) -0.0013(4) -0.0034(4)
O7B 0.0166(5) 0.0398(6) 0.0248(5) -0.0004(4) -0.0028(4) 0.0055(4)
C24B 0.0200(6) 0.0146(6) 0.0156(6) -0.0060(5) -0.0040(5) 0.0021(5)
C25B 0.0186(6) 0.0145(6) 0.0147(6) -0.0035(5) -0.0007(5) -0.0011(5)
C26B 0.0201(7) 0.0158(6) 0.0147(6) -0.0019(5) -0.0021(5) 0.0015(5)
C27B 0.0178(6) 0.0216(6) 0.0156(6) -0.0058(5) -0.0006(5) 0.0018(5)

loop_
_atom_type_symbol
_atom_type_description
_atom_type_scat_dispersion_real
_atom_type_scat_dispersion_imag
_atom_type_scat_source
C C 0.0181 0.0091 'International Tables Vol C Tables 4.2.6.8 and 6.1.1.4'
H H 0.0000 0.0000 'International Tables Vol C Tables 4.2.6.8 and 6.1.1.4'
Cl Cl 0.3639 0.7018 'International Tables Vol C Tables 4.2.6.8 and 6.1.1.4'
N N 0.0311 0.0180 'International Tables Vol C Tables 4.2.6.8 and 6.1.1.4'
O O 0.0492 0.0322 'International Tables Vol C Tables 4.2.6.8 and 6.1.1.4'

loop_
_geom_angle_atom_site_label_1
_geom_angle_atom_site_label_2
_geom_angle_atom_site_label_3
_geom_angle
_geom_angle_site_symmetry_1
_geom_angle_site_symmetry_3
_geom_angle_publ_flag
C9A O2A C13A 117.81(11) . . ?
C5A N1A C2A 117.73(11) . . ?
C5A N2A H2A 117.2 . . ?
C6A N2A H2A 117.2 . . ?
C6A N2A C5A 125.55(11) . . ?
C12A N3A H3A 115.1(12) . . ?
C14A N3A H3A 116.1(12) . . ?
C14A N3A C12A 128.56(11) . . ?
H4AA N4A H4AB 118.1(19) . . ?
C21A N4A H4AA 122.3(14) . . ?
C21A N4A H4AB 119.5(13) . . ?
C21A N5A C22A 121.64(11) . . ?
C21A N5A C23A 123.27(11) . . ?
C23A N5A C22A 114.61(11) . . ?
C2A C1A Cl1A 119.73(10) . . ?
C2A C1A C3A 120.19(12) . . ?
C3A C1A Cl1A 120.07(10) . . ?
N1A C2A C1A 121.99(12) . . ?
N1A C2A H2AA 119.0 . . ?
C1A C2A H2AA 119.0 . . ?
C1A C3A H3AA 120.9 . . ?
C1A C3A C4A 118.23(12) . . ?
C4A C3A H3AA 120.9 . . ?
C3A C4A H4A 121.0 . . ?
C3A C4A C5A 117.97(12) . . ?
C5A C4A H4A 121.0 . . ?
N1A C5A N2A 113.59(11) . . ?
N1A C5A C4A 123.80(12) . . ?
C4A C5A N2A 122.58(11) . . ?
O1A C6A N2A 122.82(12) . . ?
O1A C6A C7A 122.10(11) . . ?
N2A C6A C7A 115.07(11) . . ?
C8A C7A C6A 119.84(11) . . ?
C8A C7A C12A 119.37(12) . . ?
C12A C7A C6A 120.78(11) . . ?
C7A C8A H8A 119.5 . . ?
C7A C8A C9A 121.00(12) . . ?
C9A C8A H8A 119.5 . . ?
O2A C9A C8A 114.99(12) . . ?
O2A C9A C10A 125.50(12) . . ?
C10A C9A C8A 119.50(12) . . ?
C9A C10A H10A 119.9 . . ?
C9A C10A C11A 120.23(12) . . ?
C11A C10A H10A 119.9 . . ?
C10A C11A H11A 119.6 . . ?
C12A C11A C10A 120.73(12) . . ?
C12A C11A H11A 119.6 . . ?
N3A C12A C7A 117.95(11) . . ?
C11A C12A N3A 122.96(12) . . ?
C11A C12A C7A 119.09(12) . . ?
O2A C13A H13A 109.5 . . ?
O2A C13A H13B 109.5 . . ?
O2A C13A H13C 109.5 . . ?
H13A C13A H13B 109.5 . . ?
H13A C13A H13C 109.5 . . ?
H13B C13A H13C 109.5 . . ?
O3A C14A N3A 124.69(12) . . ?
O3A C14A C15A 120.49(11) . . ?
N3A C14A C15A 114.82(11) . . ?
C16A C15A C14A 116.77(11) . . ?
C20A C15A C14A 124.35(11) . . ?
C20A C15A C16A 118.88(12) . . ?
C15A C16A H16A 119.5 . . ?
C17A C16A C15A 121.08(12) . . ?
C17A C16A H16A 119.5 . . ?
C16A C17A H17A 120.1 . . ?
C16A C17A C18A 119.71(12) . . ?
C18A C17A H17A 120.1 . . ?
C17A C18A C21A 120.96(11) . . ?
C19A C18A C17A 119.56(12) . . ?
C19A C18A C21A 119.11(11) . . ?
C18A C19A H19A 119.8 . . ?
C20A C19A C18A 120.40(12) . . ?
C20A C19A H19A 119.8 . . ?
C15A C20A H20A 119.8 . . ?
C19A C20A C15A 120.37(12) . . ?
C19A C20A H20A 119.8 . . ?
N4A C21A N5A 122.21(12) . . ?
N4A C21A C18A 116.40(12) . . ?
N5A C21A C18A 121.24(11) . . ?
N5A C22A H22A 109.5 . . ?
N5A C22A H22B 109.5 . . ?
N5A C22A H22C 109.5 . . ?
H22A C22A H22B 109.5 . . ?
H22A C22A H22C 109.5 . . ?
H22B C22A H22C 109.5 . . ?
N5A C23A H23A 109.5 . . ?
N5A C23A H23B 109.5 . . ?
N5A C23A H23C 109.5 . . ?
H23A C23A H23B 109.5 . . ?
H23A C23A H23C 109.5 . . ?
H23B C23A H23C 109.5 . . ?
C9B O2B C13B 116.65(10) . . ?
C5B N1B C2B 117.88(12) . . ?
C5B N2B H2B 117.2 . . ?
C6B N2B H2B 117.2 . . ?
C6B N2B C5B 125.63(11) . . ?
C12B N3B H3B 115.5 . . ?
C14B N3B H3B 115.5 . . ?
C14B N3B C12B 129.04(11) . . ?
H4BA N4B H4BB 118.2(17) . . ?
C21B N4B H4BA 119.6(13) . . ?
C21B N4B H4BB 122.2(12) . . ?
C21B N5B C22B 123.24(11) . . ?
C21B N5B C23B 122.39(11) . . ?
C23B N5B C22B 113.70(10) . . ?
C2B C1B Cl1B 120.07(10) . . ?
C3B C1B Cl1B 119.82(10) . . ?
C3B C1B C2B 120.11(12) . . ?
N1B C2B C1B 121.83(12) . . ?
N1B C2B H2BA 119.1 . . ?
C1B C2B H2BA 119.1 . . ?
C1B C3B H3BA 120.8 . . ?
C1B C3B C4B 118.48(12) . . ?
C4B C3B H3BA 120.8 . . ?
C3B C4B H4B 121.0 . . ?
C3B C4B C5B 118.01(12) . . ?
C5B C4B H4B 121.0 . . ?
N1B C5B N2B 113.69(11) . . ?
N1B C5B C4B 123.56(12) . . ?
C4B C5B N2B 122.74(11) . . ?
O1B C6B N2B 122.84(11) . . ?
O1B C6B C7B 121.70(11) . . ?
N2B C6B C7B 115.46(11) . . ?
C8B C7B C6B 120.20(11) . . ?
C8B C7B C12B 119.88(11) . . ?
C12B C7B C6B 119.85(11) . . ?
C7B C8B H8B 119.7 . . ?
C7B C8B C9B 120.52(11) . . ?
C9B C8B H8B 119.7 . . ?
O2B C9B C8B 115.67(11) . . ?
O2B C9B C10B 124.78(11) . . ?
C10B C9B C8B 119.54(11) . . ?
C9B C10B H10B 119.7 . . ?
C9B C10B C11B 120.57(12) . . ?
C11B C10B H10B 119.7 . . ?
C10B C11B H11B 119.8 . . ?
C10B C11B C12B 120.49(12) . . ?
C12B C11B H11B 119.8 . . ?
N3B C12B C7B 117.86(11) . . ?
C11B C12B N3B 123.21(11) . . ?
C11B C12B C7B 118.93(11) . . ?
O2B C13B H13D 109.5 . . ?
O2B C13B H13E 109.5 . . ?
O2B C13B H13F 109.5 . . ?
H13D C13B H13E 109.5 . . ?
H13D C13B H13F 109.5 . . ?
H13E C13B H13F 109.5 . . ?
O3B C14B N3B 124.90(11) . . ?
O3B C14B C15B 120.24(11) . . ?
N3B C14B C15B 114.86(11) . . ?
C16B C15B C14B 116.82(11) . . ?
C16B C15B C20B 118.94(11) . . ?
C20B C15B C14B 124.24(11) . . ?
C15B C16B H16B 119.4 . . ?
C17B C16B C15B 121.21(11) . . ?
C17B C16B H16B 119.4 . . ?
C16B C17B H17B 120.2 . . ?
C16B C17B C18B 119.54(11) . . ?
C18B C17B H17B 120.2 . . ?
C17B C18B C19B 119.74(12) . . ?
C17B C18B C21B 121.12(11) . . ?
C19B C18B C21B 119.06(11) . . ?
C18B C19B H19B 119.8 . . ?
C20B C19B C18B 120.38(12) . . ?
C20B C19B H19B 119.8 . . ?
C15B C20B H20B 119.9 . . ?
C19B C20B C15B 120.18(12) . . ?
C19B C20B H20B 119.9 . . ?
N4B C21B N5B 122.87(12) . . ?
N4B C21B C18B 117.02(11) . . ?
N5B C21B C18B 119.99(11) . . ?
N5B C22B H22D 109.5 . . ?
N5B C22B H22E 109.5 . . ?
N5B C22B H22F 109.5 . . ?
H22D C22B H22E 109.5 . . ?
H22D C22B H22F 109.5 . . ?
H22E C22B H22F 109.5 . . ?
N5B C23B H23D 109.5 . . ?
N5B C23B H23E 109.5 . . ?
N5B C23B H23F 109.5 . . ?
H23D C23B H23E 109.5 . . ?
H23D C23B H23F 109.5 . . ?
H23E C23B H23F 109.5 . . ?
C24A O5A H5A 109.5 . . ?
O4A C24A O5A 123.50(13) . . ?
O4A C24A C25A 116.53(13) . . ?
O5A C24A C25A 119.95(12) . . ?
C24A C25A H25A 115.1 . . ?
C26A C25A C24A 129.73(13) . . ?
C26A C25A H25A 115.1 . . ?
C25A C26A H26A 114.8 . . ?
C25A C26A C27A 130.31(13) . . ?
C27A C26A H26A 114.8 . . ?
O6A C27A C26A 119.44(12) . . ?
O7A C27A O6A 123.90(12) . . ?
O7A C27A C26A 116.64(12) . . ?
C24B O5B H5B 109.5 . . ?
O4B C24B O5B 123.29(12) . . ?
O4B C24B C25B 116.94(12) . . ?
O5B C24B C25B 119.76(12) . . ?
C24B C25B H25B 114.8 . . ?
C26B C25B C24B 130.48(12) . . ?
C26B C25B H25B 114.8 . . ?
C25B C26B H26B 114.9 . . ?
C25B C26B C27B 130.21(12) . . ?
C27B C26B H26B 114.9 . . ?
O6B C27B C26B 119.55(12) . . ?
O7B C27B O6B 123.22(12) . . ?
O7B C27B C26B 117.22(12) . . ?

loop_
_geom_bond_atom_site_label_1
_geom_bond_atom_site_label_2
_geom_bond_distance
_geom_bond_site_symmetry_2
_geom_bond_publ_flag
Cl1A C1A 1.7423(13) . ?
O1A C6A 1.2341(16) . ?
O2A C9A 1.3645(16) . ?
O2A C13A 1.4250(17) . ?
O3A C14A 1.2266(16) . ?
N1A C2A 1.3410(18) . ?
N1A C5A 1.3360(17) . ?
N2A H2A 0.8800 . ?
N2A C5A 1.4152(16) . ?
N2A C6A 1.3557(17) . ?
N3A H3A 0.82(2) . ?
N3A C12A 1.4079(17) . ?
N3A C14A 1.3528(17) . ?
N4A H4AA 0.86(2) . ?
N4A H4AB 0.85(2) . ?
N4A C21A 1.3119(18) . ?
N5A C21A 1.3237(18) . ?
N5A C22A 1.4638(17) . ?
N5A C23A 1.4629(17) . ?
C1A C2A 1.3819(19) . ?
C1A C3A 1.3841(19) . ?
C2A H2AA 0.9500 . ?
C3A H3AA 0.9500 . ?
C3A C4A 1.3868(18) . ?
C4A H4A 0.9500 . ?
C4A C5A 1.3926(18) . ?
C6A C7A 1.5038(17) . ?
C7A C8A 1.3890(18) . ?
C7A C12A 1.4192(18) . ?
C8A H8A 0.9500 . ?
C8A C9A 1.3930(19) . ?
C9A C10A 1.3907(19) . ?
C10A H10A 0.9500 . ?
C10A C11A 1.3920(19) . ?
C11A H11A 0.9500 . ?
C11A C12A 1.3919(18) . ?
C13A H13A 0.9800 . ?
C13A H13B 0.9800 . ?
C13A H13C 0.9800 . ?
C14A C15A 1.5091(17) . ?
C15A C16A 1.3956(18) . ?
C15A C20A 1.3953(18) . ?
C16A H16A 0.9500 . ?
C16A C17A 1.3846(19) . ?
C17A H17A 0.9500 . ?
C17A C18A 1.3953(18) . ?
C18A C19A 1.3954(19) . ?
C18A C21A 1.4899(17) . ?
C19A H19A 0.9500 . ?
C19A C20A 1.3852(19) . ?
C20A H20A 0.9500 . ?
C22A H22A 0.9800 . ?
C22A H22B 0.9800 . ?
C22A H22C 0.9800 . ?
C23A H23A 0.9800 . ?
C23A H23B 0.9800 . ?
C23A H23C 0.9800 . ?
Cl1B C1B 1.7369(13) . ?
O1B C6B 1.2324(16) . ?
O2B C9B 1.3698(15) . ?
O2B C13B 1.4252(16) . ?
O3B C14B 1.2283(16) . ?
N1B C2B 1.3395(18) . ?
N1B C5B 1.3347(18) . ?
N2B H2B 0.8800 . ?
N2B C5B 1.4079(16) . ?
N2B C6B 1.3585(17) . ?
N3B H3B 0.8800 . ?
N3B C12B 1.4084(16) . ?
N3B C14B 1.3533(17) . ?
N4B H4BA 0.87(2) . ?
N4B H4BB 0.90(2) . ?
N4B C21B 1.3116(18) . ?
N5B C21B 1.3223(17) . ?
N5B C22B 1.4664(17) . ?
N5B C23B 1.4630(16) . ?
C1B C2B 1.381(2) . ?
C1B C3B 1.380(2) . ?
C2B H2BA 0.9500 . ?
C3B H3BA 0.9500 . ?
C3B C4B 1.3802(19) . ?
C4B H4B 0.9500 . ?
C4B C5B 1.3915(19) . ?
C6B C7B 1.4988(17) . ?
C7B C8B 1.3905(18) . ?
C7B C12B 1.4171(18) . ?
C8B H8B 0.9500 . ?
C8B C9B 1.3932(18) . ?
C9B C10B 1.3896(19) . ?
C10B H10B 0.9500 . ?
C10B C11B 1.3906(19) . ?
C11B H11B 0.9500 . ?
C11B C12B 1.3931(18) . ?
C13B H13D 0.9800 . ?
C13B H13E 0.9800 . ?
C13B H13F 0.9800 . ?
C14B C15B 1.5057(17) . ?
C15B C16B 1.3951(18) . ?
C15B C20B 1.3954(18) . ?
C16B H16B 0.9500 . ?
C16B C17B 1.3830(18) . ?
C17B H17B 0.9500 . ?
C17B C18B 1.3932(18) . ?
C18B C19B 1.3954(18) . ?
C18B C21B 1.4907(17) . ?
C19B H19B 0.9500 . ?
C19B C20B 1.3860(19) . ?
C20B H20B 0.9500 . ?
C22B H22D 0.9800 . ?
C22B H22E 0.9800 . ?
C22B H22F 0.9800 . ?
C23B H23D 0.9800 . ?
C23B H23E 0.9800 . ?
C23B H23F 0.9800 . ?
O4A C24A 1.2267(19) . ?
O5A H5A 0.8400 . ?
O5A C24A 1.2925(18) . ?
O6A C27A 1.2806(17) . ?
O7A C27A 1.2374(17) . ?
C24A C25A 1.5000(19) . ?
C25A H25A 0.9500 . ?
C25A C26A 1.336(2) . ?
C26A H26A 0.9500 . ?
C26A C27A 1.5003(18) . ?
O4B C24B 1.2377(17) . ?
O5B H5B 0.8400 . ?
O5B C24B 1.2824(17) . ?
O6B C27B 1.2874(17) . ?
O7B C27B 1.2306(18) . ?
C24B C25B 1.5043(18) . ?
C25B H25B 0.9500 . ?
C25B C26B 1.333(2) . ?
C26B H26B 0.9500 . ?
C26B C27B 1.5006(18) . ?

loop_
_geom_torsion_atom_site_label_1
_geom_torsion_atom_site_label_2
_geom_torsion_atom_site_label_3
_geom_torsion_atom_site_label_4
_geom_torsion
_geom_torsion_site_symmetry_1
_geom_torsion_site_symmetry_2
_geom_torsion_site_symmetry_3
_geom_torsion_site_symmetry_4
_geom_torsion_publ_flag
Cl1A C1A C2A N1A 178.33(10) . . . . ?
Cl1A C1A C3A C4A -178.40(10) . . . . ?
O1A C6A C7A C8A -149.68(12) . . . . ?
O1A C6A C7A C12A 29.37(18) . . . . ?
O2A C9A C10A C11A 177.93(12) . . . . ?
O3A C14A C15A C16A 0.87(17) . . . . ?
O3A C14A C15A C20A -178.41(12) . . . . ?
N2A C6A C7A C8A 29.71(16) . . . . ?
N2A C6A C7A C12A -151.24(12) . . . . ?
N3A C14A C15A C16A -179.81(11) . . . . ?
N3A C14A C15A C20A 0.92(18) . . . . ?
C1A C3A C4A C5A 0.44(18) . . . . ?
C2A N1A C5A N2A -178.75(11) . . . . ?
C2A N1A C5A C4A 3.00(19) . . . . ?
C2A C1A C3A C4A 1.90(19) . . . . ?
C3A C1A C2A N1A -2.0(2) . . . . ?
C3A C4A C5A N1A -3.01(19) . . . . ?
C3A C4A C5A N2A 178.90(11) . . . . ?
C5A N1A C2A C1A -0.46(19) . . . . ?
C5A N2A C6A O1A 3.0(2) . . . . ?
C5A N2A C6A C7A -176.42(11) . . . . ?
C6A N2A C5A N1A 146.81(12) . . . . ?
C6A N2A C5A C4A -34.92(19) . . . . ?
C6A C7A C8A C9A -177.83(11) . . . . ?
C6A C7A C12A N3A -1.75(17) . . . . ?
C6A C7A C12A C11A 178.72(11) . . . . ?
C7A C8A C9A O2A 179.38(11) . . . . ?
C7A C8A C9A C10A -1.40(19) . . . . ?
C8A C7A C12A N3A 177.30(11) . . . . ?
C8A C7A C12A C11A -2.23(18) . . . . ?
C8A C9A C10A C11A -1.20(19) . . . . ?
C9A C10A C11A C12A 2.06(19) . . . . ?
C10A C11A C12A N3A -179.83(12) . . . . ?
C10A C11A C12A C7A -0.32(19) . . . . ?
C12A N3A C14A O3A 1.8(2) . . . . ?
C12A N3A C14A C15A -177.47(11) . . . . ?
C12A C7A C8A C9A 3.11(19) . . . . ?
C13A O2A C9A C8A -176.14(12) . . . . ?
C13A O2A C9A C10A 4.69(19) . . . . ?
C14A N3A C12A C7A 159.76(12) . . . . ?
C14A N3A C12A C11A -20.7(2) . . . . ?
C14A C15A C16A C17A -179.24(11) . . . . ?
C14A C15A C20A C19A 179.79(12) . . . . ?
C15A C16A C17A C18A -0.4(2) . . . . ?
C16A C15A C20A C19A 0.53(19) . . . . ?
C16A C17A C18A C19A 0.18(19) . . . . ?
C16A C17A C18A C21A 173.13(12) . . . . ?
C17A C18A C19A C20A 0.42(19) . . . . ?
C17A C18A C21A N4A -52.53(17) . . . . ?
C17A C18A C21A N5A 131.94(14) . . . . ?
C18A C19A C20A C15A -0.8(2) . . . . ?
C19A C18A C21A N4A 120.45(14) . . . . ?
C19A C18A C21A N5A -55.08(17) . . . . ?
C20A C15A C16A C17A 0.08(19) . . . . ?
C21A C18A C19A C20A -172.66(12) . . . . ?
C22A N5A C21A N4A -6.65(19) . . . . ?
C22A N5A C21A C18A 168.62(12) . . . . ?
C23A N5A C21A N4A 164.95(12) . . . . ?
C23A N5A C21A C18A -19.79(19) . . . . ?
Cl1B C1B C2B N1B 177.15(10) . . . . ?
Cl1B C1B C3B C4B -177.68(10) . . . . ?
O1B C6B C7B C8B -144.85(12) . . . . ?
O1B C6B C7B C12B 32.29(18) . . . . ?
O2B C9B C10B C11B 176.96(12) . . . . ?
O3B C14B C15B C16B 16.38(17) . . . . ?
O3B C14B C15B C20B -163.16(12) . . . . ?
N2B C6B C7B C8B 34.55(16) . . . . ?
N2B C6B C7B C12B -148.31(11) . . . . ?
N3B C14B C15B C16B -163.45(11) . . . . ?
N3B C14B C15B C20B 17.00(17) . . . . ?
C1B C3B C4B C5B 0.84(19) . . . . ?
C2B N1B C5B N2B -177.58(11) . . . . ?
C2B N1B C5B C4B 3.16(19) . . . . ?
C2B C1B C3B C4B 2.1(2) . . . . ?
C3B C1B C2B N1B -2.6(2) . . . . ?
C3B C4B C5B N1B -3.6(2) . . . . ?
C3B C4B C5B N2B 177.21(12) . . . . ?
C5B N1B C2B C1B -0.01(19) . . . . ?
C5B N2B C6B O1B 0.3(2) . . . . ?
C5B N2B C6B C7B -179.08(11) . . . . ?
C6B N2B C5B N1B 157.11(12) . . . . ?
C6B N2B C5B C4B -23.62(19) . . . . ?
C6B C7B C8B C9B 178.62(11) . . . . ?
C6B C7B C12B N3B -0.02(17) . . . . ?
C6B C7B C12B C11B -179.42(11) . . . . ?
C7B C8B C9B O2B -178.45(11) . . . . ?
C7B C8B C9B C10B 0.71(18) . . . . ?
C8B C7B C12B N3B 177.13(11) . . . . ?
C8B C7B C12B C11B -2.27(18) . . . . ?
C8B C9B C10B C11B -2.11(19) . . . . ?
C9B C10B C11B C12B 1.30(19) . . . . ?
C10B C11B C12B N3B -178.47(12) . . . . ?
C10B C11B C12B C7B 0.89(19) . . . . ?
C12B N3B C14B O3B 1.6(2) . . . . ?
C12B N3B C14B C15B -178.57(11) . . . . ?
C12B C7B C8B C9B 1.48(18) . . . . ?
C13B O2B C9B C8B 174.53(11) . . . . ?
C13B O2B C9B C10B -4.58(18) . . . . ?
C14B N3B C12B C7B 161.45(12) . . . . ?
C14B N3B C12B C11B -19.2(2) . . . . ?
C14B C15B C16B C17B 179.80(11) . . . . ?
C14B C15B C20B C19B 179.16(12) . . . . ?
C15B C16B C17B C18B 1.43(19) . . . . ?
C16B C15B C20B C19B -0.38(19) . . . . ?
C16B C17B C18B C19B -1.23(19) . . . . ?
C16B C17B C18B C21B -177.71(11) . . . . ?
C17B C18B C19B C20B 0.24(19) . . . . ?
C17B C18B C21B N4B 57.28(17) . . . . ?
C17B C18B C21B N5B -126.52(13) . . . . ?
C18B C19B C20B C15B 0.57(19) . . . . ?
C19B C18B C21B N4B -119.22(14) . . . . ?
C19B C18B C21B N5B 56.98(17) . . . . ?
C20B C15B C16B C17B -0.63(19) . . . . ?
C21B C18B C19B C20B 176.79(12) . . . . ?
C22B N5B C21B N4B -163.65(12) . . . . ?
C22B N5B C21B C18B 20.39(18) . . . . ?
C23B N5B C21B N4B 6.37(19) . . . . ?
C23B N5B C21B C18B -169.60(12) . . . . ?
O4A C24A C25A C26A -165.97(14) . . . . ?
O5A C24A C25A C26A 15.4(2) . . . . ?
C24A C25A C26A C27A -0.4(2) . . . . ?
C25A C26A C27A O6A -11.0(2) . . . . ?
C25A C26A C27A O7A 170.30(14) . . . . ?
O4B C24B C25B C26B -175.54(13) . . . . ?
O5B C24B C25B C26B 5.6(2) . . . . ?
C24B C25B C26B C27B 1.5(2) . . . . ?
C25B C26B C27B O6B -8.9(2) . . . . ?
C25B C26B C27B O7B 171.48(14) . . . . ?
